data_2220603
loop_
_publ_author_name
'Rodrigues, V. H.'
'Costa, M. M. R. R.'
'Dekola, T.'
'de Matos Gomes, E.'

_publ_section_title
;
 Bis[glycinium(0.5+)] perrhenate
;
_journal_coeditor_code RN2049
_journal_issue 1
_journal_name_full 'Acta Crystallographica Section E'
_journal_page_first m19
_journal_paper_doi 10.1107/S160053680803849X
_journal_volume 65
_journal_year 2009
_chemical_formula_iupac '2(C2 H5.5 N O2) [Re O4]'
_chemical_formula_moiety '2(C2 H5.5 N O2 0.5+), Re O4 -'
_chemical_formula_sum 'C4 H11 N2 O8 Re'
_chemical_formula_weight 401.35
_chemical_name_common 'glycinium glycine perrhenate'
_chemical_name_systematic
;
Bis[glycinium(0.5+)] perrhenate
;
_space_group_IT_number 14
_symmetry_cell_setting monoclinic
_symmetry_space_group_name_Hall '-P 2ybc'
_symmetry_space_group_name_H-M 'P 1 21/c 1'
_atom_sites_solution_hydrogens geom
_atom_sites_solution_primary direct
_atom_sites_solution_secondary difmap
_audit_creation_method SHELXL-97
_cell_angle_alpha 90.00
_cell_angle_beta 103.7152(16)
_cell_angle_gamma 90.00
_cell_formula_units_Z 4
_cell_length_a 15.7095(5)
_cell_length_b 8.1826(3)
_cell_length_c 8.2909(3)
_cell_measurement_reflns_used 7839
_cell_measurement_temperature 291(2)
_cell_measurement_theta_max 40.108
_cell_measurement_theta_min 4.000
_cell_volume 1035.36(6)
_computing_cell_refinement 'SAINT (Bruker, 2003)'
_computing_data_collection 'APEX2 (Bruker--Nonius, 2004)'
_computing_data_reduction 'SAINT (Bruker, 2003)'
_computing_molecular_graphics 'ORTEPII (Johnson, 1976)'
_computing_publication_material 'SHELXL97 (Sheldrick, 2008) and PLATON (Spek, 2003)'
_computing_structure_refinement 'SHELXL97 (Sheldrick, 2008)'
_computing_structure_solution 'SHELXS97 (Sheldrick, 2008)'
_diffrn_ambient_temperature 291(2)
_diffrn_measured_fraction_theta_full 0.986
_diffrn_measured_fraction_theta_max 0.986
_diffrn_measurement_device_type 'Bruker APEXII'
_diffrn_measurement_method '\f and \w'
_diffrn_radiation_monochromator graphite
_diffrn_radiation_source 'fine-focus sealed tube'
_diffrn_radiation_type MoK\a
_diffrn_radiation_wavelength 0.71073
_diffrn_reflns_av_R_equivalents 0.0378
_diffrn_reflns_av_sigmaI/netI 0.0229
_diffrn_reflns_limit_h_max 31
_diffrn_reflns_limit_h_min -30
_diffrn_reflns_limit_k_max 15
_diffrn_reflns_limit_k_min -16
_diffrn_reflns_limit_l_max 16
_diffrn_reflns_limit_l_min -16
_diffrn_reflns_number 78826
_diffrn_reflns_theta_full 45.33
_diffrn_reflns_theta_max 45.33
_diffrn_reflns_theta_min 2.67
_diffrn_standards_decay_% 0
_diffrn_standards_interval_count 0
_diffrn_standards_interval_time 0
_diffrn_standards_number 0
_exptl_absorpt_coefficient_mu 11.765
_exptl_absorpt_correction_T_max 0.31
_exptl_absorpt_correction_T_min 0.18
_exptl_absorpt_correction_type multi-scan
_exptl_absorpt_process_details '(SADABS; Sheldrick, 2003)'
_exptl_crystal_colour 'translucent colourless'
_exptl_crystal_density_diffrn 2.575
_exptl_crystal_density_method 'not measured'
_exptl_crystal_description block
_exptl_crystal_F_000 752
_exptl_crystal_size_max 0.15
_exptl_crystal_size_mid 0.13
_exptl_crystal_size_min 0.10
_refine_diff_density_max 2.327
_refine_diff_density_min -2.873
_refine_ls_extinction_coef 0.00614(15)
_refine_ls_extinction_expression Fc^*^=kFc[1+0.001xFc^2^\l^3^/sin(2\q)]^-1/4^
_refine_ls_extinction_method 'SHELXL97 (Sheldrick, 2008)'
_refine_ls_goodness_of_fit_ref 1.064
_refine_ls_hydrogen_treatment constr
_refine_ls_matrix_type full
_refine_ls_number_parameters 141
_refine_ls_number_reflns 8587
_refine_ls_number_restraints 0
_refine_ls_restrained_S_all 1.064
_refine_ls_R_factor_all 0.0507
_refine_ls_R_factor_gt 0.0303
_refine_ls_shift/su_max 0.002
_refine_ls_shift/su_mean 0.000
_refine_ls_structure_factor_coef Fsqd
_refine_ls_weighting_details 'calc w=1/[\s^2^(Fo^2^)+(0.001P)^2^+2.2865P] where P=(Fo^2^+2Fc^2^)/3'
_refine_ls_weighting_scheme calc
_refine_ls_wR_factor_gt 0.0512
_refine_ls_wR_factor_ref 0.0553
_reflns_number_gt 6232
_reflns_number_total 8587
_reflns_threshold_expression I>2\s(I)
_cod_data_source_file rn2049.cif
_cod_data_source_block I
_cod_original_sg_symbol_H-M 'P 21/c'
_cod_database_code 2220603
_cod_database_fobs_code 2220603

loop_
_symmetry_equiv_pos_as_xyz
'x, y, z'
'-x, y+1/2, -z+1/2'
'-x, -y, -z'
'x, -y-1/2, z-1/2'

loop_
_atom_site_type_symbol
_atom_site_label
_atom_site_fract_x
_atom_site_fract_y
_atom_site_fract_z
_atom_site_U_iso_or_equiv
_atom_site_adp_type
_atom_site_calc_flag
_atom_site_refinement_flags
_atom_site_occupancy
_atom_site_disorder_assembly
_atom_site_disorder_group
Re Re1 0.384633(5) 0.604894(11) 0.053166(13) 0.02896(3) Uani d . 1 . .
O O1 0.43021(16) 0.4923(4) 0.2269(3) 0.0636(7) Uani d . 1 . .
O O2 0.28327(14) 0.6733(3) 0.0625(4) 0.0633(8) Uani d . 1 . .
O O3 0.44936(16) 0.7699(3) 0.0397(5) 0.0685(9) Uani d . 1 . .
O O4 0.3784(2) 0.4775(4) -0.1121(3) 0.0698(8) Uani d . 1 . .
O O11 0.02851(12) 0.9119(2) 0.2663(2) 0.0343(4) Uani d . 1 . .
O O12 -0.02823(11) 0.7477(2) 0.0538(2) 0.0366(4) Uani d . 1 . .
H H12 -0.0747 0.7890 0.0614 0.055 Uiso calc PR 0.50 . .
C C11 0.03285(13) 0.7965(3) 0.1730(3) 0.0242(3) Uani d . 1 . .
C C12 0.11921(13) 0.7067(3) 0.1971(3) 0.0291(4) Uani d . 1 . .
H H12A 0.1608 0.7754 0.1588 0.035 Uiso calc R 1 . .
H H12B 0.1424 0.6864 0.3145 0.035 Uiso calc R 1 . .
N N11 0.11042(11) 0.5501(2) 0.1070(2) 0.0253(3) Uani d . 1 . .
H H11A 0.0761 0.4833 0.1479 0.038 Uiso calc R 1 . .
H H11B 0.1631 0.5048 0.1189 0.038 Uiso calc R 1 . .
H H11C 0.0868 0.5676 -0.0002 0.038 Uiso calc R 1 . .
O O21 0.24920(12) 0.3008(2) 0.0961(3) 0.0409(4) Uani d . 1 . .
O O22 0.16419(12) 0.1024(3) -0.0423(3) 0.0504(6) Uani d . 1 . .
H H22 0.1241 0.1641 -0.0353 0.076 Uiso calc PR 0.50 . .
C C21 0.23754(14) 0.1710(3) 0.0210(3) 0.0281(4) Uani d . 1 . .
C C22 0.31325(16) 0.0716(3) -0.0074(4) 0.0373(5) Uani d . 1 . .
H H22A 0.3076 -0.0399 0.0286 0.045 Uiso calc R 1 . .
H H22B 0.3109 0.0690 -0.1254 0.045 Uiso calc R 1 . .
N N21 0.39933(12) 0.1372(3) 0.0823(3) 0.0337(4) Uani d . 1 . .
H H21A 0.3923 0.2372 0.1194 0.051 Uiso calc R 1 . .
H H21B 0.4351 0.1417 0.0136 0.051 Uiso calc R 1 . .
H H21C 0.4224 0.0724 0.1676 0.051 Uiso calc R 1 . .

loop_
_atom_site_aniso_label
_atom_site_aniso_U_11
_atom_site_aniso_U_22
_atom_site_aniso_U_33
_atom_site_aniso_U_12
_atom_site_aniso_U_13
_atom_site_aniso_U_23
Re1 0.02220(4) 0.02717(4) 0.04083(5) -0.00013(3) 0.01407(3) -0.00404(3)
O1 0.0401(12) 0.093(2) 0.0524(14) -0.0127(13) -0.0001(10) 0.0177(14)
O2 0.0333(10) 0.0379(10) 0.130(2) 0.0040(8) 0.0416(13) -0.0007(13)
O3 0.0467(12) 0.0383(11) 0.136(3) -0.0090(9) 0.0521(16) -0.0019(14)
O4 0.080(2) 0.083(2) 0.0523(15) -0.0094(16) 0.0276(14) -0.0268(14)
O11 0.0309(7) 0.0398(9) 0.0320(8) 0.0054(7) 0.0069(6) -0.0106(7)
O12 0.0226(7) 0.0378(9) 0.0440(10) 0.0077(6) -0.0031(7) -0.0144(7)
C11 0.0206(7) 0.0270(8) 0.0257(9) 0.0011(6) 0.0068(6) -0.0006(7)
C12 0.0194(7) 0.0314(9) 0.0348(11) 0.0015(7) 0.0029(7) -0.0069(8)
N11 0.0187(6) 0.0262(7) 0.0300(9) 0.0035(5) 0.0043(6) 0.0002(6)
O21 0.0259(7) 0.0310(8) 0.0635(13) 0.0041(6) 0.0063(8) -0.0144(8)
O22 0.0219(7) 0.0475(11) 0.0747(15) 0.0057(7) -0.0029(8) -0.0284(11)
C21 0.0213(8) 0.0288(9) 0.0323(10) 0.0054(7) 0.0027(7) -0.0034(8)
C22 0.0254(9) 0.0429(13) 0.0417(13) 0.0092(9) 0.0043(9) -0.0133(10)
N21 0.0217(7) 0.0309(9) 0.0490(12) 0.0096(6) 0.0094(8) 0.0134(8)

loop_
_atom_type_symbol
_atom_type_description
_atom_type_scat_dispersion_real
_atom_type_scat_dispersion_imag
_atom_type_scat_source
C C 0.0033 0.0016 'International Tables Vol C Tables 4.2.6.8 and 6.1.1.4'
H H 0.0000 0.0000 'International Tables Vol C Tables 4.2.6.8 and 6.1.1.4'
N N 0.0061 0.0033 'International Tables Vol C Tables 4.2.6.8 and 6.1.1.4'
O O 0.0106 0.0060 'International Tables Vol C Tables 4.2.6.8 and 6.1.1.4'
Re Re -1.0185 7.2310 'International Tables Vol C Tables 4.2.6.8 and 6.1.1.4'

loop_
_geom_angle_atom_site_label_1
_geom_angle_atom_site_label_2
_geom_angle_atom_site_label_3
_geom_angle_site_symmetry_1
_geom_angle_site_symmetry_3
_geom_angle
_geom_angle_publ_flag
O4 Re1 O2 . . 111.10(15) ?
O4 Re1 O3 . . 110.60(15) ?
O2 Re1 O3 . . 108.64(11) ?
O4 Re1 O1 . . 106.21(17) ?
O2 Re1 O1 . . 110.24(14) ?
O3 Re1 O1 . . 110.03(15) ?
C11 O12 H12 . . 109.5 ?
O11 C11 O12 . . 125.87(19) ?
O11 C11 C12 . . 118.03(19) ?
O12 C11 C12 . . 116.08(18) ?
N11 C12 C11 . . 112.44(17) ?
N11 C12 H12A . . 109.1 ?
C11 C12 H12A . . 109.1 ?
N11 C12 H12B . . 109.1 ?
C11 C12 H12B . . 109.1 ?
H12A C12 H12B . . 107.8 ?
C12 N11 H11A . . 109.5 ?
C12 N11 H11B . . 109.5 ?
H11A N11 H11B . . 109.5 ?
C12 N11 H11C . . 109.5 ?
H11A N11 H11C . . 109.5 ?
H11B N11 H11C . . 109.5 ?
C21 O22 H22 . . 109.5 ?
O21 C21 O22 . . 127.1(2) ?
O21 C21 C22 . . 121.4(2) ?
O22 C21 C22 . . 111.5(2) ?
N21 C22 C21 . . 112.7(2) ?
N21 C22 H22A . . 109.0 ?
C21 C22 H22A . . 109.0 ?
N21 C22 H22B . . 109.0 ?
C21 C22 H22B . . 109.0 ?
H22A C22 H22B . . 107.8 ?
C22 N21 H21A . . 109.5 ?
C22 N21 H21B . . 109.5 ?
H21A N21 H21B . . 109.5 ?
C22 N21 H21C . . 109.5 ?
H21A N21 H21C . . 109.5 ?
H21B N21 H21C . . 109.5 ?

loop_
_geom_bond_atom_site_label_1
_geom_bond_atom_site_label_2
_geom_bond_site_symmetry_2
_geom_bond_distance
_geom_bond_publ_flag
Re1 O4 . 1.706(3) ?
Re1 O2 . 1.707(2) ?
Re1 O3 . 1.710(2) ?
Re1 O1 . 1.717(3) ?
O11 C11 . 1.233(3) ?
O12 C11 . 1.267(3) ?
O12 H12 . 0.8200 ?
C11 C12 . 1.514(3) ?
C12 N11 . 1.473(3) ?
C12 H12A . 0.9700 ?
C12 H12B . 0.9700 ?
N11 H11A . 0.8900 ?
N11 H11B . 0.8900 ?
N11 H11C . 0.8900 ?
O21 C21 . 1.223(3) ?
O22 C21 . 1.277(3) ?
O22 H22 . 0.8200 ?
C21 C22 . 1.505(3) ?
C22 N21 . 1.481(3) ?
C22 H22A . 0.9700 ?
C22 H22B . 0.9700 ?
N21 H21A . 0.8900 ?
N21 H21B . 0.8900 ?
N21 H21C . 0.8900 ?

loop_
_geom_hbond_atom_site_label_D
_geom_hbond_atom_site_label_H
_geom_hbond_atom_site_label_A
_geom_hbond_site_symmetry_A
_geom_hbond_distance_DH
_geom_hbond_distance_HA
_geom_hbond_distance_DA
_geom_hbond_angle_DHA
O12 H12 O22 3_565 0.82 1.64 2.445(2) 167.1
N11 H11A O11 2_545 0.89 2.02 2.869(2) 158.0
N11 H11B O21 . 0.89 2.18 3.003(2) 152.5
N11 H11B O2 . 0.89 2.47 3.000(3) 118.6
N11 H11C O11 4_575 0.89 1.94 2.830(3) 174.6
O22 H22 O12 3_565 0.82 1.64 2.445(2) 165.0
N21 H21A O21 . 0.89 2.27 2.738(3) 112.6
N21 H21A O1 . 0.89 2.29 3.136(4) 158.3
N21 H21B O3 3_665 0.89 2.10 2.896(3) 149.1
N21 H21B O1 4_565 0.89 2.60 3.274(4) 132.9
N21 H21C O4 4_566 0.89 2.14 2.794(3) 129.8
N21 H21C O1 2_645 0.89 2.37 3.012(3) 129.6

loop_
_geom_torsion_atom_site_label_1
_geom_torsion_atom_site_label_2
_geom_torsion_atom_site_label_3
_geom_torsion_atom_site_label_4
_geom_torsion_site_symmetry_1
_geom_torsion_site_symmetry_2
_geom_torsion_site_symmetry_3
_geom_torsion_site_symmetry_4
_geom_torsion
_geom_torsion_publ_flag
O11 C11 C12 N11 . . . . 166.3(2) ?
O12 C11 C12 N11 . . . . -15.7(3) ?
O21 C21 C22 N21 . . . . 7.3(4) ?
O22 C21 C22 N21 . . . . -172.9(2) ?
